data_2234049
loop_
_publ_author_name
'Zaman, Ibrahim G\"oker'
'\,Caylak Deliba\,s, Nagihan'
'Necefo\(glu, Hacali'
'H\"okelek, Tuncer'

_publ_section_title
;
 <i>catena</i>-Poly[[(\m-3-hydroxybenzoato-\k^3^<i>O</i>^1^,<i>O</i>^1'^:<i>O</i>^3^)(\m-3-hydroxybenzoato-\k^3^<i>O</i>^1^,<i>O</i>^1'^:<i>O</i>^1^)(isonicotinamide-\k<i>N</i>^1^)lead(II)]
 monohydrate]
;
_journal_coeditor_code XU5463
_journal_issue 3
_journal_name_full 'Acta Crystallographica Section E'
_journal_page_first m257
_journal_page_last m258
_journal_paper_doi 10.1107/S1600536812004357
_journal_volume 68
_journal_year 2012
_chemical_formula_iupac '[Pb (C7 H5 O3)2 (C6 H6 N2 O)], H2 O'
_chemical_formula_moiety 'C20 H16 N2 O7 Pb, H2 O'
_chemical_formula_sum 'C20 H18 N2 O8 Pb'
_chemical_formula_weight 621.56
_chemical_name_systematic
;
<i>catena</i>-Poly[[(\m-3-hydroxybenzoato-
\k^3^<i>O</i>^1^,<i>O</i>^1'^:<i>O</i>^3^)(\m-3-hydroxybenzoato-
\k^3^<i>O</i>^1^,<i>O</i>^1'^:<i>O</i>^1^)(isonicotinamide-
\k<i>N</i>^1^)lead(II)] monohydrate]
;
_space_group_IT_number 2
_symmetry_cell_setting triclinic
_symmetry_space_group_name_Hall '-P 1'
_symmetry_space_group_name_H-M 'P -1'
_atom_sites_solution_hydrogens geom
_atom_sites_solution_primary direct
_atom_sites_solution_secondary difmap
_audit_creation_method SHELXL-97
_cell_angle_alpha 67.165(2)
_cell_angle_beta 74.192(3)
_cell_angle_gamma 88.921(3)
_cell_formula_units_Z 2
_cell_length_a 7.3626(2)
_cell_length_b 12.1382(3)
_cell_length_c 12.1789(3)
_cell_measurement_reflns_used 9959
_cell_measurement_temperature 100(2)
_cell_measurement_theta_max 28.49
_cell_measurement_theta_min 2.89
_cell_volume 960.53(5)
_computing_cell_refinement 'SAINT (Bruker, 2007)'
_computing_data_collection 'APEX2 (Bruker, 2007)'
_computing_data_reduction 'SAINT (Bruker, 2007)'
_computing_molecular_graphics 'ORTEP-3 for Windows (Farrugia, 1997)'
_computing_publication_material 'WinGX (Farrugia, 1999) and PLATON (Spek, 2009)'
_computing_structure_refinement 'SHELXL97 (Sheldrick, 2008)'
_computing_structure_solution 'SHELXS97 (Sheldrick, 2008)'
_diffrn_ambient_temperature 100(2)
_diffrn_measured_fraction_theta_full 0.984
_diffrn_measured_fraction_theta_max 0.984
_diffrn_measurement_device_type 'Bruker Kappa APEXII CCD area-detector'
_diffrn_measurement_method '\f and \w scans'
_diffrn_radiation_monochromator graphite
_diffrn_radiation_source 'fine-focus sealed tube'
_diffrn_radiation_type MoK\a
_diffrn_radiation_wavelength 0.71073
_diffrn_reflns_av_R_equivalents 0.0323
_diffrn_reflns_av_sigmaI/netI 0.0279
_diffrn_reflns_limit_h_max 9
_diffrn_reflns_limit_h_min -9
_diffrn_reflns_limit_k_max 16
_diffrn_reflns_limit_k_min -16
_diffrn_reflns_limit_l_max 16
_diffrn_reflns_limit_l_min -16
_diffrn_reflns_number 17040
_diffrn_reflns_theta_full 28.49
_diffrn_reflns_theta_max 28.49
_diffrn_reflns_theta_min 1.89
_exptl_absorpt_coefficient_mu 8.837
_exptl_absorpt_correction_T_max 0.6028
_exptl_absorpt_correction_T_min 0.3952
_exptl_absorpt_correction_type multi-scan
_exptl_absorpt_process_details '(SADABS; Bruker, 2005)'
_exptl_crystal_colour yellow
_exptl_crystal_density_diffrn 2.149
_exptl_crystal_density_method 'not measured'
_exptl_crystal_description block
_exptl_crystal_F_000 596
_exptl_crystal_size_max 0.26
_exptl_crystal_size_mid 0.14
_exptl_crystal_size_min 0.13
_refine_diff_density_max 0.936
_refine_diff_density_min -1.270
_refine_ls_extinction_method none
_refine_ls_goodness_of_fit_ref 1.185
_refine_ls_hydrogen_treatment mixed
_refine_ls_matrix_type full
_refine_ls_number_parameters 304
_refine_ls_number_reflns 4783
_refine_ls_number_restraints 4
_refine_ls_restrained_S_all 1.185
_refine_ls_R_factor_all 0.0179
_refine_ls_R_factor_gt 0.0170
_refine_ls_shift/su_max 0.001
_refine_ls_shift/su_mean 0.000
_refine_ls_structure_factor_coef Fsqd
_refine_ls_weighting_details 'calc w=1/[\s^2^(Fo^2^)+(0.0228P)^2^+0.6812P] where P=(Fo^2^+2Fc^2^)/3'
_refine_ls_weighting_scheme calc
_refine_ls_wR_factor_gt 0.0497
_refine_ls_wR_factor_ref 0.0500
_reflns_number_gt 4652
_reflns_number_total 4783
_reflns_threshold_expression I>2\s(I)
_cod_data_source_file xu5463.cif
_cod_data_source_block I
_cod_database_code 2234049
_cod_database_fobs_code 2234049

loop_
_symmetry_equiv_pos_as_xyz
'x, y, z'
'-x, -y, -z'

loop_
_atom_site_type_symbol
_atom_site_label
_atom_site_fract_x
_atom_site_fract_y
_atom_site_fract_z
_atom_site_U_iso_or_equiv
_atom_site_adp_type
_atom_site_calc_flag
_atom_site_refinement_flags
_atom_site_occupancy
_atom_site_symmetry_multiplicity
Pb Pb1 0.030913(12) 0.835470(8) 0.138812(8) 0.00786(4) Uani d . 1 1
O O1 0.1928(3) 0.62307(19) 0.21830(19) 0.0120(4) Uani d . 1 1
O O2 0.2876(3) 0.79500(18) 0.21917(19) 0.0119(4) Uani d . 1 1
O O3 0.8367(3) 0.7102(2) 0.40132(19) 0.0124(4) Uani d . 1 1
H H31 0.765(6) 0.748(4) 0.440(4) 0.024(10) Uiso d . 1 1
O O4 0.0065(3) 0.98903(19) 0.25722(19) 0.0136(4) Uani d . 1 1
O O5 0.1523(3) 1.03718(18) 0.05741(18) 0.0110(4) Uani d . 1 1
O O6 0.0703(3) 1.3836(2) 0.3029(2) 0.0136(4) Uani d . 1 1
H H61 0.111(7) 1.442(5) 0.294(5) 0.042(15) Uiso d . 1 1
O O7 0.6149(3) 0.7967(2) -0.4465(2) 0.0172(5) Uani d . 1 1
O O8 -0.1509(3) 0.1982(2) 0.5265(2) 0.0168(4) Uani d D 1 1
H H81 -0.066(6) 0.260(3) 0.473(4) 0.057(16) Uiso d D 1 1
H H82 -0.127(8) 0.204(5) 0.590(4) 0.062(17) Uiso d D 1 1
N N1 0.2801(3) 0.8592(2) -0.0646(2) 0.0106(5) Uani d . 1 1
N N2 0.7553(4) 0.9791(3) -0.4941(2) 0.0144(5) Uani d D 1 1
H H21 0.830(5) 0.981(4) -0.561(3) 0.039(13) Uiso d D 1 1
H H22 0.769(6) 1.035(3) -0.471(4) 0.028(11) Uiso d D 1 1
C C1 0.3015(4) 0.6828(3) 0.2424(2) 0.0088(5) Uani d . 1 1
C C2 0.4561(4) 0.6274(2) 0.2976(2) 0.0090(5) Uani d . 1 1
C C3 0.5721(4) 0.6960(3) 0.3251(2) 0.0093(5) Uani d . 1 1
H H3 0.5529 0.7759 0.3098 0.011 Uiso calc R 1 1
C C4 0.7168(4) 0.6450(3) 0.3754(2) 0.0096(5) Uani d . 1 1
C C5 0.7482(4) 0.5263(3) 0.3954(2) 0.0109(5) Uani d . 1 1
H H5 0.8481 0.4931 0.4262 0.013 Uiso calc R 1 1
C C6 0.6310(4) 0.4575(3) 0.3697(3) 0.0112(5) Uani d . 1 1
H H6 0.6502 0.3775 0.3853 0.013 Uiso calc R 1 1
C C7 0.4846(4) 0.5077(3) 0.3203(2) 0.0096(5) Uani d . 1 1
H H7 0.4063 0.4617 0.3026 0.012 Uiso calc R 1 1
C C8 0.0990(4) 1.0640(3) 0.1532(3) 0.0091(5) Uani d . 1 1
C C9 0.1525(4) 1.1908(3) 0.1322(3) 0.0091(5) Uani d . 1 1
C C10 0.0883(4) 1.2299(3) 0.2284(3) 0.0094(5) Uani d . 1 1
H H10 0.0149 1.1770 0.3063 0.011 Uiso calc R 1 1
C C11 0.1341(4) 1.3476(3) 0.2076(3) 0.0103(5) Uani d . 1 1
C C12 0.2455(5) 1.4274(3) 0.0911(3) 0.0178(6) Uani d . 1 1
H H12 0.2756 1.5067 0.0771 0.021 Uiso calc R 1 1
C C13 0.3106(5) 1.3867(3) -0.0033(3) 0.0222(7) Uani d . 1 1
H H13 0.3856 1.4392 -0.0808 0.027 Uiso calc R 1 1
C C14 0.2653(4) 1.2688(3) 0.0164(3) 0.0154(6) Uani d . 1 1
H H14 0.3101 1.2422 -0.0473 0.019 Uiso calc R 1 1
C C15 0.4005(4) 0.9580(3) -0.1397(3) 0.0118(5) Uani d . 1 1
H H15 0.4060 1.0194 -0.1128 0.014 Uiso calc R 1 1
C C16 0.5163(4) 0.9719(3) -0.2555(3) 0.0118(5) Uani d . 1 1
H H16 0.5959 1.0422 -0.3058 0.014 Uiso calc R 1 1
C C17 0.5126(4) 0.8796(3) -0.2960(3) 0.0094(5) Uani d . 1 1
C C18 0.3894(4) 0.7765(3) -0.2170(3) 0.0127(5) Uani d . 1 1
H H18 0.3832 0.7127 -0.2406 0.015 Uiso calc R 1 1
C C19 0.2766(4) 0.7705(3) -0.1032(3) 0.0116(5) Uani d . 1 1
H H19 0.1946 0.7016 -0.0512 0.014 Uiso calc R 1 1
C C20 0.6331(4) 0.8831(3) -0.4197(3) 0.0110(5) Uani d . 1 1

loop_
_atom_site_aniso_label
_atom_site_aniso_U_11
_atom_site_aniso_U_22
_atom_site_aniso_U_33
_atom_site_aniso_U_12
_atom_site_aniso_U_13
_atom_site_aniso_U_23
Pb1 0.00963(6) 0.00600(6) 0.00604(6) -0.00059(4) -0.00152(4) -0.00083(4)
O1 0.0153(9) 0.0070(10) 0.0142(10) -0.0003(7) -0.0053(8) -0.0041(8)
O2 0.0148(9) 0.0063(10) 0.0158(10) 0.0004(7) -0.0071(8) -0.0038(8)
O3 0.0131(9) 0.0132(11) 0.0127(10) -0.0004(8) -0.0023(8) -0.0078(9)
O4 0.0191(10) 0.0097(11) 0.0091(9) -0.0018(8) -0.0011(8) -0.0024(8)
O5 0.0159(9) 0.0092(10) 0.0087(9) 0.0010(7) -0.0028(7) -0.0051(8)
O6 0.0170(10) 0.0095(11) 0.0140(10) -0.0022(8) 0.0014(8) -0.0082(9)
O7 0.0193(10) 0.0158(12) 0.0166(11) -0.0039(8) 0.0024(8) -0.0113(9)
O8 0.0231(11) 0.0151(12) 0.0097(10) -0.0060(9) -0.0013(8) -0.0042(9)
N1 0.0095(10) 0.0100(12) 0.0088(11) 0.0013(9) 0.0002(8) -0.0019(9)
N2 0.0185(12) 0.0136(13) 0.0096(12) -0.0024(10) 0.0021(9) -0.0071(10)
C1 0.0103(11) 0.0079(13) 0.0056(12) -0.0003(9) 0.0005(9) -0.0019(10)
C2 0.0117(12) 0.0067(13) 0.0059(12) -0.0004(9) -0.0002(9) -0.0013(10)
C3 0.0122(12) 0.0058(13) 0.0068(12) -0.0008(9) 0.0012(9) -0.0017(10)
C4 0.0101(12) 0.0117(14) 0.0047(11) -0.0016(10) 0.0007(9) -0.0027(10)
C5 0.0124(12) 0.0118(14) 0.0058(12) 0.0014(10) -0.0003(9) -0.0023(11)
C6 0.0157(13) 0.0072(13) 0.0091(12) 0.0014(10) -0.0017(10) -0.0027(11)
C7 0.0121(12) 0.0075(13) 0.0083(12) -0.0011(10) -0.0011(9) -0.0033(10)
C8 0.0087(11) 0.0084(13) 0.0094(12) 0.0001(9) -0.0023(9) -0.0029(11)
C9 0.0109(12) 0.0067(13) 0.0088(12) -0.0001(9) -0.0031(10) -0.0020(10)
C10 0.0111(12) 0.0063(13) 0.0072(12) -0.0012(10) -0.0011(9) 0.0001(10)
C11 0.0113(12) 0.0105(14) 0.0102(13) 0.0017(10) -0.0033(10) -0.0051(11)
C12 0.0259(15) 0.0104(15) 0.0129(14) -0.0044(12) -0.0012(12) -0.0030(12)
C13 0.0323(17) 0.0158(17) 0.0103(14) -0.0101(13) 0.0053(12) -0.0039(13)
C14 0.0206(14) 0.0138(15) 0.0094(13) -0.0041(11) -0.0001(11) -0.0046(12)
C15 0.0135(12) 0.0093(14) 0.0128(13) 0.0011(10) -0.0022(10) -0.0058(11)
C16 0.0112(12) 0.0094(14) 0.0113(13) -0.0018(10) -0.0002(10) -0.0021(11)
C17 0.0092(11) 0.0096(14) 0.0087(12) 0.0005(10) -0.0017(10) -0.0033(11)
C18 0.0132(12) 0.0109(14) 0.0145(14) 0.0007(10) -0.0020(10) -0.0069(12)
C19 0.0136(12) 0.0068(13) 0.0119(13) -0.0019(10) -0.0019(10) -0.0022(11)
C20 0.0113(12) 0.0107(14) 0.0097(13) 0.0004(10) -0.0014(10) -0.0037(11)

loop_
_atom_type_symbol
_atom_type_description
_atom_type_scat_dispersion_real
_atom_type_scat_dispersion_imag
_atom_type_scat_source
C C 0.0033 0.0016 'International Tables Vol C Tables 4.2.6.8 and 6.1.1.4'
H H 0.0000 0.0000 'International Tables Vol C Tables 4.2.6.8 and 6.1.1.4'
N N 0.0061 0.0033 'International Tables Vol C Tables 4.2.6.8 and 6.1.1.4'
O O 0.0106 0.0060 'International Tables Vol C Tables 4.2.6.8 and 6.1.1.4'
Pb Pb -3.3944 10.1111 'International Tables Vol C Tables 4.2.6.8 and 6.1.1.4'

loop_
_geom_angle_atom_site_label_1
_geom_angle_atom_site_label_2
_geom_angle_atom_site_label_3
_geom_angle
O2 Pb1 O1 51.00(6)
O2 Pb1 O4 77.71(7)
O2 Pb1 O5 85.33(7)
O2 Pb1 N1 83.32(7)
O4 Pb1 O1 121.06(6)
O5 Pb1 O1 132.63(6)
O5 Pb1 O4 50.94(6)
O5 Pb1 N1 77.24(7)
N1 Pb1 O1 79.96(7)
N1 Pb1 O4 125.57(7)
C1 O1 Pb1 83.85(16)
C1 O2 Pb1 103.41(16)
C4 O3 H31 105(3)
C8 O4 Pb1 84.76(16)
C8 O5 Pb1 102.42(17)
C11 O6 H61 116(4)
H82 O8 H81 92(5)
C15 N1 Pb1 124.95(18)
C19 N1 Pb1 116.64(18)
C19 N1 C15 118.1(2)
C20 N2 H21 120(3)
C20 N2 H22 120(3)
H22 N2 H21 119(4)
O1 C1 O2 121.7(2)
O1 C1 C2 121.4(2)
O2 C1 C2 116.9(2)
C3 C2 C1 119.8(2)
C3 C2 C7 120.2(3)
C7 C2 C1 120.0(2)
C2 C3 H3 120.0
C4 C3 C2 120.0(3)
C4 C3 H3 120.0
O3 C4 C3 121.7(3)
O3 C4 C5 118.3(2)
C3 C4 C5 119.9(3)
C4 C5 H5 119.9
C6 C5 C4 120.1(3)
C6 C5 H5 119.9
C5 C6 C7 120.2(3)
C5 C6 H6 119.9
C7 C6 H6 119.9
C2 C7 C6 119.6(3)
C2 C7 H7 120.2
C6 C7 H7 120.2
O4 C8 O5 121.9(3)
O4 C8 C9 121.8(2)
O5 C8 C9 116.3(2)
C10 C9 C8 120.0(2)
C14 C9 C8 119.6(2)
C14 C9 C10 120.4(3)
C11 C10 C9 119.7(3)
C11 C10 H10 120.1
C9 C10 H10 120.1
O6 C11 C10 118.7(3)
O6 C11 C12 120.8(3)
C10 C11 C12 120.5(3)
C11 C12 H12 120.5
C13 C12 C11 119.1(3)
C13 C12 H12 120.5
C12 C13 H13 119.5
C14 C13 C12 120.9(3)
C14 C13 H13 119.5
C9 C14 H14 120.3
C13 C14 C9 119.3(3)
C13 C14 H14 120.3
N1 C15 C16 122.6(3)
N1 C15 H15 118.7
C16 C15 H15 118.7
C15 C16 C17 119.3(3)
C15 C16 H16 120.3
C17 C16 H16 120.3
C16 C17 C18 117.9(2)
C16 C17 C20 124.5(3)
C18 C17 C20 117.6(3)
C17 C18 H18 120.5
C19 C18 C17 119.1(3)
C19 C18 H18 120.5
N1 C19 C18 123.0(3)
N1 C19 H19 118.5
C18 C19 H19 118.5
O7 C20 N2 123.1(3)
O7 C20 C17 118.7(3)
N2 C20 C17 118.2(3)

loop_
_geom_bond_atom_site_label_1
_geom_bond_atom_site_label_2
_geom_bond_site_symmetry_2
_geom_bond_distance
_geom_bond_publ_flag
Pb1 N1 . 2.564(2) yes
Pb1 O1 . 2.753(2) yes
Pb1 O2 . 2.317(2) yes
Pb1 O3 1_455 2.899(2) yes
Pb1 O4 . 2.742(2) yes
Pb1 O5 . 2.344(2) yes
Pb1 O5 2_575 2.954(2) yes
O1 C1 . 1.253(3) ?
O2 C1 . 1.287(3) ?
O3 C4 . 1.370(3) ?
O3 H31 . 0.86(4) ?
O4 C8 . 1.247(3) ?
O5 C8 . 1.288(3) ?
O6 C11 . 1.361(3) ?
O6 H61 . 0.73(5) ?
O7 C20 . 1.234(4) ?
O8 H81 . 0.89(2) ?
O8 H82 . 0.87(2) ?
N1 C15 . 1.344(4) ?
N1 C19 . 1.334(4) ?
N2 C20 . 1.328(4) ?
N2 H21 . 0.844(19) ?
N2 H22 . 0.843(19) ?
C1 C2 . 1.495(4) ?
C3 C2 . 1.390(4) ?
C3 C4 . 1.390(4) ?
C3 H3 . 0.9300 ?
C5 C4 . 1.390(4) ?
C5 C6 . 1.386(4) ?
C5 H5 . 0.9300 ?
C6 H6 . 0.9300 ?
C7 C2 . 1.393(4) ?
C7 C6 . 1.393(4) ?
C7 H7 . 0.9300 ?
C9 C14 . 1.390(4) ?
C8 C9 . 1.501(4) ?
C10 C9 . 1.394(4) ?
C10 H10 . 0.9300 ?
C11 C10 . 1.382(4) ?
C11 C12 . 1.397(4) ?
C12 C13 . 1.389(4) ?
C12 H12 . 0.9300 ?
C13 C14 . 1.387(4) ?
C13 H13 . 0.9300 ?
C14 H14 . 0.9300 ?
C15 H15 . 0.9300 ?
C16 C15 . 1.382(4) ?
C16 H16 . 0.9300 ?
C17 C16 . 1.391(4) ?
C17 C18 . 1.396(4) ?
C17 C20 . 1.510(4) ?
C18 H18 . 0.9300 ?
C19 C18 . 1.383(4) ?
C19 H19 . 0.9300 ?

loop_
_geom_hbond_atom_site_label_D
_geom_hbond_atom_site_label_H
_geom_hbond_atom_site_label_A
_geom_hbond_site_symmetry_A
_geom_hbond_distance_DH
_geom_hbond_distance_HA
_geom_hbond_distance_DA
_geom_hbond_angle_DHA
_geom_hbond_publ_flag
N2 H21 O4 1_654 0.84(4) 2.21(4) 3.046(3) 175(4) yes
N2 H22 O8 1_664 0.85(4) 2.06(4) 2.880(5) 162(4) yes
O3 H31 O7 1_556 0.86(5) 1.81(5) 2.646(3) 166(4) yes
O6 H61 O1 1_565 0.73(6) 2.05(6) 2.755(4) 161(6) yes
O8 H81 O6 1_545 0.89(4) 2.02(4) 2.846(3) 154(4) yes
O8 H82 O2 2_566 0.87(5) 2.31(5) 3.018(3) 139(5) yes
O8 H82 O3 2_666 0.87(5) 2.44(6) 3.054(3) 128(4) yes
C12 H12 O1 1_565 0.93 2.5700 3.269(4) 132 yes
C15 H15 O5 . 0.93 2.4600 3.060(4) 122 yes
C16 H16 O8 1_664 0.93 2.5100 3.413(4) 165 yes

loop_
_geom_torsion_atom_site_label_1
_geom_torsion_atom_site_label_2
_geom_torsion_atom_site_label_3
_geom_torsion_atom_site_label_4
_geom_torsion
O2 Pb1 O1 C1 0.82(14)
O4 Pb1 O1 C1 -35.34(17)
O5 Pb1 O1 C1 28.21(18)
N1 Pb1 O1 C1 90.32(16)
O1 Pb1 O2 C1 -0.81(14)
O4 Pb1 O2 C1 148.04(17)
O5 Pb1 O2 C1 -160.96(16)
N1 Pb1 O2 C1 -83.29(16)
O1 Pb1 O4 C8 122.11(16)
O2 Pb1 O4 C8 94.12(16)
O5 Pb1 O4 C8 0.14(15)
N1 Pb1 O4 C8 21.70(19)
O1 Pb1 O5 C8 -99.11(17)
O2 Pb1 O5 C8 -78.09(16)
O4 Pb1 O5 C8 -0.13(15)
N1 Pb1 O5 C8 -162.28(17)
O1 Pb1 N1 C15 -132.2(2)
O1 Pb1 N1 C19 54.3(2)
O2 Pb1 N1 C15 -80.7(2)
O2 Pb1 N1 C19 105.8(2)
O4 Pb1 N1 C15 -11.0(3)
O4 Pb1 N1 C19 175.51(18)
O5 Pb1 N1 C15 6.0(2)
O5 Pb1 N1 C19 -167.5(2)
Pb1 O1 C1 O2 -1.3(2)
Pb1 O1 C1 C2 179.7(2)
Pb1 O2 C1 O1 1.6(3)
Pb1 O2 C1 C2 -179.40(18)
Pb1 O4 C8 O5 -0.2(2)
Pb1 O4 C8 C9 179.1(2)
Pb1 O5 C8 O4 0.3(3)
Pb1 O5 C8 C9 -179.06(19)
Pb1 N1 C15 C16 -172.0(2)
C19 N1 C15 C16 1.5(4)
Pb1 N1 C19 C18 173.3(2)
C15 N1 C19 C18 -0.7(4)
O1 C1 C2 C3 -178.9(2)
O1 C1 C2 C7 1.7(4)
O2 C1 C2 C3 2.1(4)
O2 C1 C2 C7 -177.3(2)
C4 C3 C2 C7 -0.1(4)
C4 C3 C2 C1 -179.5(2)
C2 C3 C4 O3 178.6(2)
C2 C3 C4 C5 1.6(4)
C6 C5 C4 O3 -179.6(2)
C6 C5 C4 C3 -2.4(4)
C4 C5 C6 C7 1.8(4)
C6 C7 C2 C1 178.8(2)
C6 C7 C2 C3 -0.6(4)
C2 C7 C6 C5 -0.3(4)
O4 C8 C9 C10 -4.2(4)
O4 C8 C9 C14 176.1(3)
O5 C8 C9 C10 175.1(2)
O5 C8 C9 C14 -4.5(4)
C8 C9 C14 C13 178.5(3)
C10 C9 C14 C13 -1.2(5)
C11 C10 C9 C14 1.3(4)
C11 C10 C9 C8 -178.4(2)
O6 C11 C10 C9 -179.8(2)
C12 C11 C10 C9 -0.5(4)
O6 C11 C12 C13 178.9(3)
C10 C11 C12 C13 -0.4(5)
C11 C12 C13 C14 0.5(5)
C12 C13 C14 C9 0.3(5)
C17 C16 C15 N1 -1.4(4)
C18 C17 C16 C15 0.5(4)
C20 C17 C16 C15 -179.4(3)
C16 C17 C18 C19 0.3(4)
C20 C17 C18 C19 -179.8(3)
C16 C17 C20 O7 -178.6(3)
C16 C17 C20 N2 1.9(4)
C18 C17 C20 O7 1.5(4)
C18 C17 C20 N2 -177.9(3)
N1 C19 C18 C17 -0.2(4)
